data_4021597
loop_
_publ_author_name
'Larry E. Overman'
'Donald A. Watson'

_publ_section_title
;
 Diastereoselection in the Formation of Contiguous Quaternary
 Carbon Stereocenters by the Intramolecular Heck Reaction
;
_journal_name_full 'Journal of Organic Chemistry'
_journal_page_first 2600
_journal_page_last 2608
_journal_paper_doi 10.1021/jo0523363
_journal_volume 71
_journal_year 2006
_chemical_formula_sum 'C46 H56 N2 O4 Si2'
_chemical_formula_weight 757.11
_chemical_name_systematic
; 
 ? 
;
_space_group_IT_number 14
_symmetry_cell_setting monoclinic
_symmetry_space_group_name_Hall '-P 2ybc'
_symmetry_space_group_name_H-M 'P 1 21/c 1'
_atom_sites_solution_hydrogens geom
_atom_sites_solution_primary direct
_atom_sites_solution_secondary difmap
_audit_creation_method SHELXTL
_cell_angle_alpha 90.00
_cell_angle_beta 110.226(3)
_cell_angle_gamma 90.00
_cell_formula_units_Z 4
_cell_length_a 12.552(2)
_cell_length_b 20.667(4)
_cell_length_c 17.580(3)
_cell_measurement_temperature 163(2)
_cell_volume 4279.3(12)
_computing_cell_refinement 'Bruker SMART/SAINT'
_computing_data_collection 'Bruker SMART'
_computing_data_reduction 'Bruker SAINT'
_computing_molecular_graphics 'Bruker SHELXTL'
_computing_publication_material 'Bruker SHELXTL'
_computing_structure_refinement 'Bruker SHELXTL'
_computing_structure_solution 'Bruker SHELXTL'
_diffrn_ambient_temperature 163(2)
_diffrn_measured_fraction_theta_full 0.993
_diffrn_measured_fraction_theta_max 0.993
_diffrn_measurement_device_type 'CCD area detector'
_diffrn_measurement_method 'omega scans'
_diffrn_radiation_monochromator graphite
_diffrn_radiation_source 'sealed tube'
_diffrn_radiation_type MoK\a
_diffrn_radiation_wavelength 0.71073
_diffrn_reflns_av_R_equivalents 0.0267
_diffrn_reflns_av_sigmaI/netI 0.0221
_diffrn_reflns_limit_h_max 15
_diffrn_reflns_limit_h_min -15
_diffrn_reflns_limit_k_max 25
_diffrn_reflns_limit_k_min -25
_diffrn_reflns_limit_l_max 21
_diffrn_reflns_limit_l_min -21
_diffrn_reflns_number 39548
_diffrn_reflns_theta_full 26.37
_diffrn_reflns_theta_max 26.37
_diffrn_reflns_theta_min 1.73
_diffrn_standards_decay_% '< 1.0'
_diffrn_standards_interval_count 'initial 50 frames recollected'
_diffrn_standards_number '50 frames'
_exptl_absorpt_coefficient_mu 0.126
_exptl_absorpt_correction_T_max 0.9606
_exptl_absorpt_correction_T_min 0.9441
_exptl_absorpt_correction_type multi-scan
_exptl_absorpt_process_details 'Bruker SADABS'
_exptl_crystal_colour colorless
_exptl_crystal_density_diffrn 1.175
_exptl_crystal_density_meas ?
_exptl_crystal_density_method 'not measured'
_exptl_crystal_description Rod_cut
_exptl_crystal_F_000 1624
_exptl_crystal_size_max 0.46
_exptl_crystal_size_mid 0.38
_exptl_crystal_size_min 0.32
_refine_diff_density_max 1.337
_refine_diff_density_min -0.521
_refine_diff_density_rms 0.060
_refine_ls_extinction_method none
_refine_ls_goodness_of_fit_ref 1.125
_refine_ls_hydrogen_treatment constr
_refine_ls_matrix_type full
_refine_ls_number_parameters 499
_refine_ls_number_reflns 8679
_refine_ls_number_restraints 0
_refine_ls_restrained_S_all 1.125
_refine_ls_R_factor_all 0.0818
_refine_ls_R_factor_gt 0.0673
_refine_ls_shift/su_max 0.002
_refine_ls_shift/su_mean 0.000
_refine_ls_structure_factor_coef Fsqd
_refine_ls_weighting_details 'calc w=1/[\s^2^(Fo^2^)+(0.0553P)^2^+7.1723P] where P=(Fo^2^+2Fc^2^)/3'
_refine_ls_weighting_scheme calc
_refine_ls_wR_factor_gt 0.1687
_refine_ls_wR_factor_ref 0.1795
_reflns_number_gt 7113
_reflns_number_total 8679
_reflns_threshold_expression >2sigma(I)
_cod_data_source_file jo0523363si20051110_085330.cif
_cod_depositor_comments
;
The following automatic conversions were performed:
'_symmetry_cell_setting' value 'Monoclinic' changed to 'monoclinic'
according to '/home/saulius/struct/CIF-dictionaries/cif_core.dic'
dictionary named 'cif_core.dic' version 2.4.1 from 2010-06-29.

Automatic conversion script
Id: cif_fix_enum 1527 2010-12-29 10:47:43Z saulius 

The following automatic conversions were performed:

'_exptl_crystal_density_meas' value 'n/a' was changed to '?' - the
value is perceived as not measured.

Automatic conversion script
Id: cif_fix_values 3008 2015-01-20 13:52:24Z robertas 
;
_cod_original_sg_symbol_H-M 'P 21/c'
_cod_database_code 4021597

loop_
_symmetry_equiv_pos_as_xyz
'x, y, z'
'-x, y+1/2, -z+1/2'
'-x, -y, -z'
'x, -y-1/2, z-1/2'

loop_
_atom_site_label
_atom_site_type_symbol
_atom_site_fract_x
_atom_site_fract_y
_atom_site_fract_z
_atom_site_U_iso_or_equiv
_atom_site_adp_type
_atom_site_occupancy
_atom_site_symmetry_multiplicity
_atom_site_calc_flag
_atom_site_refinement_flags
_atom_site_disorder_assembly
_atom_site_disorder_group
Si1 Si 0.78617(6) 0.52668(4) 0.74254(4) 0.02538(17) Uani 1 1 d . . .
O1 O 0.64178(16) 0.72216(10) 0.68872(10) 0.0323(4) Uani 1 1 d . A .
O2 O 0.33352(17) 0.58554(10) 0.46811(13) 0.0394(5) Uani 1 1 d . . .
O3 O 0.68656(15) 0.58143(9) 0.70708(11) 0.0312(4) Uani 1 1 d . . .
N1 N 0.66493(19) 0.76496(11) 0.57605(13) 0.0275(5) Uani 1 1 d . A .
N2 N 0.24935(19) 0.68546(12) 0.44384(13) 0.0315(5) Uani 1 1 d . . .
C1 C 0.5388(2) 0.67618(13) 0.55195(14) 0.0244(5) Uani 1 1 d . A .
C2 C 0.4182(2) 0.67878(13) 0.55768(15) 0.0256(5) Uani 1 1 d . . .
C3 C 0.4171(2) 0.64622(15) 0.63448(17) 0.0328(6) Uani 1 1 d . A .
H3A H 0.3625 0.6599 0.6573 0.039 Uiso 1 1 calc R . .
C4 C 0.4884(2) 0.59972(16) 0.67126(18) 0.0376(7) Uani 1 1 d . . .
C5 C 0.5805(2) 0.57392(14) 0.64304(17) 0.0319(6) Uani 1 1 d . A .
H5A H 0.5668 0.5266 0.6321 0.038 Uiso 1 1 calc R . .
C6 C 0.5839(2) 0.60623(14) 0.56511(16) 0.0297(6) Uani 1 1 d . . .
H6A H 0.5386 0.5798 0.5181 0.036 Uiso 1 1 calc R A .
H6B H 0.6633 0.6062 0.5664 0.036 Uiso 1 1 calc R . .
C7 C 0.6193(2) 0.72204(13) 0.61569(15) 0.0249(5) Uani 1 1 d . . .
C8 C 0.6204(2) 0.75579(13) 0.49179(15) 0.0275(5) Uani 1 1 d . . .
C9 C 0.6444(3) 0.79100(16) 0.43258(19) 0.0388(7) Uani 1 1 d . A .
H9A H 0.6972 0.8257 0.4464 0.047 Uiso 1 1 calc R . .
C10 C 0.5888(3) 0.77377(18) 0.35297(19) 0.0475(9) Uani 1 1 d . . .
H10A H 0.6020 0.7976 0.3109 0.057 Uiso 1 1 calc R A .
C11 C 0.5146(3) 0.72254(19) 0.33364(18) 0.0493(9) Uani 1 1 d . A .
H11A H 0.4777 0.7114 0.2783 0.059 Uiso 1 1 calc R . .
C12 C 0.4920(3) 0.68614(16) 0.39384(16) 0.0383(7) Uani 1 1 d . . .
H12A H 0.4421 0.6501 0.3800 0.046 Uiso 1 1 calc R A .
C13 C 0.5446(2) 0.70440(13) 0.47371(15) 0.0269(5) Uani 1 1 d . A .
C14 C 0.3314(2) 0.64249(14) 0.48516(16) 0.0302(6) Uani 1 1 d . . .
C15 C 0.2686(2) 0.74690(13) 0.47942(15) 0.0283(6) Uani 1 1 d . . .
C16 C 0.2034(3) 0.80182(15) 0.45485(18) 0.0379(7) Uani 1 1 d . . .
H16A H 0.1356 0.8013 0.4089 0.045 Uiso 1 1 calc R . .
C17 C 0.2404(3) 0.85798(15) 0.4997(2) 0.0426(7) Uani 1 1 d . . .
H17A H 0.1977 0.8967 0.4837 0.051 Uiso 1 1 calc R . .
C18 C 0.3384(3) 0.85843(15) 0.5674(2) 0.0401(7) Uani 1 1 d . . .
H18A H 0.3620 0.8973 0.5974 0.048 Uiso 1 1 calc R . .
C19 C 0.4027(2) 0.80222(14) 0.59166(16) 0.0321(6) Uani 1 1 d . . .
H19A H 0.4697 0.8025 0.6383 0.038 Uiso 1 1 calc R . .
C20 C 0.3681(2) 0.74629(13) 0.54709(15) 0.0258(5) Uani 1 1 d . . .
C21 C 0.7505(2) 0.81225(14) 0.61757(18) 0.0339(6) Uani 1 1 d . . .
H21A H 0.7481 0.8194 0.6727 0.041 Uiso 1 1 calc R A .
H21B H 0.7323 0.8539 0.5880 0.041 Uiso 1 1 calc R . .
C22 C 0.8686(2) 0.79200(14) 0.62439(17) 0.0324(6) Uani 1 1 d . A .
C23 C 0.9080(3) 0.73056(17) 0.6502(3) 0.0544(9) Uani 1 1 d . . .
H23A H 0.8597 0.7003 0.6630 0.065 Uiso 1 1 calc R A .
C24 C 1.0170(3) 0.7129(2) 0.6575(3) 0.0717(13) Uani 1 1 d . A .
H24A H 1.0432 0.6705 0.6751 0.086 Uiso 1 1 calc R . .
C25 C 1.0883(3) 0.7564(2) 0.6395(3) 0.0644(11) Uani 1 1 d . . .
H25A H 1.1634 0.7442 0.6446 0.077 Uiso 1 1 calc R A .
C26 C 1.0494(3) 0.8173(2) 0.6141(2) 0.0586(10) Uani 1 1 d . A .
H26A H 1.0979 0.8476 0.6017 0.070 Uiso 1 1 calc R . .
C27 C 0.9407(3) 0.83483(17) 0.6064(2) 0.0452(8) Uani 1 1 d . . .
H27A H 0.9147 0.8772 0.5883 0.054 Uiso 1 1 calc R A .
C28 C 0.1490(2) 0.66727(16) 0.37499(17) 0.0389(7) Uani 1 1 d . . .
H28A H 0.1631 0.6251 0.3534 0.047 Uiso 1 1 calc R . .
H28B H 0.1363 0.6999 0.3315 0.047 Uiso 1 1 calc R . .
C29 C 0.0443(3) 0.66220(17) 0.39691(19) 0.0425(8) Uani 1 1 d . . .
C30 C 0.0435(3) 0.6218(2) 0.4594(2) 0.0597(10) Uani 1 1 d . . .
H30A H 0.1083 0.5965 0.4876 0.072 Uiso 1 1 calc R . .
C31 C -0.0535(4) 0.6186(3) 0.4804(3) 0.0862(16) Uani 1 1 d . . .
H31A H -0.0558 0.5918 0.5237 0.103 Uiso 1 1 calc R . .
C32 C -0.1490(3) 0.6562(3) 0.4355(3) 0.0821(16) Uani 1 1 d . . .
H32A H -0.2154 0.6551 0.4497 0.098 Uiso 1 1 calc R . .
C33 C -0.1476(4) 0.6937(2) 0.3728(4) 0.0766(14) Uani 1 1 d . . .
H33A H -0.2132 0.7175 0.3420 0.092 Uiso 1 1 calc R . .
C34 C -0.0521(3) 0.69697(18) 0.3544(3) 0.0565(10) Uani 1 1 d . . .
H34A H -0.0509 0.7240 0.3110 0.068 Uiso 1 1 calc R . .
C35 C 0.7215(3) 0.44608(14) 0.74511(17) 0.0346(6) Uani 1 1 d . . .
H35A H 0.6801 0.4317 0.6896 0.052 Uiso 1 1 calc R . .
H35B H 0.6689 0.4493 0.7752 0.052 Uiso 1 1 calc R . .
H35C H 0.7814 0.4148 0.7719 0.052 Uiso 1 1 calc R . .
C36 C 0.8764(3) 0.52263(17) 0.6778(2) 0.0443(7) Uani 1 1 d . . .
H36A H 0.8309 0.5068 0.6237 0.067 Uiso 1 1 calc R . .
H36B H 0.9401 0.4931 0.7024 0.067 Uiso 1 1 calc R . .
H36C H 0.9056 0.5659 0.6731 0.067 Uiso 1 1 calc R . .
C37 C 0.8675(2) 0.55677(13) 0.84759(17) 0.0306(6) Uani 1 1 d . . .
C38 C 0.9761(3) 0.51757(17) 0.8862(2) 0.0471(8) Uani 1 1 d . . .
H38A H 1.0167 0.5340 0.9409 0.071 Uiso 1 1 calc R . .
H38B H 1.0246 0.5216 0.8531 0.071 Uiso 1 1 calc R . .
H38C H 0.9567 0.4720 0.8894 0.071 Uiso 1 1 calc R . .
C39 C 0.7923(3) 0.55007(17) 0.89947(18) 0.0417(7) Uani 1 1 d . . .
H39A H 0.8337 0.5656 0.9545 0.062 Uiso 1 1 calc R . .
H39B H 0.7720 0.5045 0.9016 0.062 Uiso 1 1 calc R . .
H39C H 0.7232 0.5758 0.8756 0.062 Uiso 1 1 calc R . .
C40 C 0.8980(3) 0.62852(16) 0.8445(2) 0.0503(9) Uani 1 1 d . . .
H40A H 0.9401 0.6439 0.8995 0.075 Uiso 1 1 calc R . .
H40B H 0.8283 0.6539 0.8214 0.075 Uiso 1 1 calc R . .
H40C H 0.9452 0.6335 0.8106 0.075 Uiso 1 1 calc R . .
O4 O 0.4918(4) 0.5748(2) 0.7463(3) 0.0298(9) Uani 0.70 1 d P A 1
Si2 Si 0.39557(10) 0.56234(6) 0.79009(7) 0.0341(3) Uani 0.70 1 d P A 1
C41 C 0.4806(5) 0.5462(3) 0.8994(4) 0.0455(16) Uiso 0.70 1 d P A 1
H41A H 0.5264 0.5844 0.9230 0.068 Uiso 0.70 1 calc PR A 1
H41B H 0.5306 0.5090 0.9032 0.068 Uiso 0.70 1 calc PR A 1
H41C H 0.4291 0.5368 0.9290 0.068 Uiso 0.70 1 calc PR A 1
C42 C 0.3076(5) 0.6343(3) 0.7910(4) 0.0431(12) Uiso 0.70 1 d P A 1
H42A H 0.3570 0.6701 0.8186 0.065 Uiso 0.70 1 calc PR A 1
H42B H 0.2554 0.6238 0.8198 0.065 Uiso 0.70 1 calc PR A 1
H42C H 0.2640 0.6469 0.7352 0.065 Uiso 0.70 1 calc PR A 1
C43 C 0.3044(5) 0.4929(3) 0.7372(3) 0.0491(12) Uiso 0.70 1 d P A 1
C44 C 0.3881(6) 0.4311(3) 0.7398(5) 0.0579(18) Uiso 0.70 1 d P A 1
H44A H 0.3421 0.3939 0.7127 0.087 Uiso 0.70 1 calc PR A 1
H44B H 0.4310 0.4199 0.7964 0.087 Uiso 0.70 1 calc PR A 1
H44C H 0.4409 0.4426 0.7120 0.087 Uiso 0.70 1 calc PR A 1
C45 C 0.2149(6) 0.4785(4) 0.7773(4) 0.0755(18) Uiso 0.70 1 d P A 1
H45A H 0.1674 0.4420 0.7495 0.113 Uiso 0.70 1 calc PR A 1
H45B H 0.1672 0.5168 0.7733 0.113 Uiso 0.70 1 calc PR A 1
H45C H 0.2535 0.4675 0.8345 0.113 Uiso 0.70 1 calc PR A 1
C46 C 0.2450(6) 0.5113(4) 0.6437(4) 0.0630(19) Uiso 0.70 1 d P A 1
H46A H 0.1966 0.4754 0.6152 0.094 Uiso 0.70 1 calc PR A 1
H46B H 0.3034 0.5195 0.6196 0.094 Uiso 0.70 1 calc PR A 1
H46C H 0.1987 0.5503 0.6391 0.094 Uiso 0.70 1 calc PR A 1
O4B O 0.4779(10) 0.5517(5) 0.7213(6) 0.037(2) Uani 0.30 1 d P A 2
Si2B Si 0.3686(2) 0.51550(13) 0.73260(16) 0.0311(5) Uani 0.30 1 d P A 2
C41B C 0.3763(14) 0.4320(8) 0.7611(10) 0.054(4) Uiso 0.30 1 d P A 2
H41D H 0.3874 0.4054 0.7183 0.081 Uiso 0.30 1 calc PR A 2
H41E H 0.3055 0.4193 0.7688 0.081 Uiso 0.30 1 calc PR A 2
H41F H 0.4401 0.4255 0.8118 0.081 Uiso 0.30 1 calc PR A 2
C42B C 0.2258(12) 0.5278(8) 0.6551(9) 0.050(3) Uiso 0.30 1 d P A 2
H42D H 0.2252 0.5114 0.6027 0.075 Uiso 0.30 1 calc PR A 2
H42E H 0.2076 0.5741 0.6504 0.075 Uiso 0.30 1 calc PR A 2
H42F H 0.1691 0.5045 0.6714 0.075 Uiso 0.30 1 calc PR A 2
C43B C 0.3498(10) 0.5497(6) 0.8254(7) 0.044(2) Uiso 0.30 1 d P A 2
C44B C 0.2567(14) 0.5098(8) 0.8456(10) 0.077(4) Uiso 0.30 1 d P A 2
H44D H 0.2463 0.5277 0.8942 0.115 Uiso 0.30 1 calc PR A 2
H44E H 0.2806 0.4646 0.8552 0.115 Uiso 0.30 1 calc PR A 2
H44G H 0.1849 0.5124 0.7998 0.115 Uiso 0.30 1 calc PR A 2
C45B C 0.3276(15) 0.6248(9) 0.8182(12) 0.071(5) Uiso 0.30 1 d P A 2
H45D H 0.3182 0.6408 0.8680 0.106 Uiso 0.30 1 calc PR A 2
H45G H 0.2586 0.6337 0.7719 0.106 Uiso 0.30 1 calc PR A 2
H45E H 0.3923 0.6466 0.8103 0.106 Uiso 0.30 1 calc PR A 2
C46B C 0.4679(15) 0.5287(9) 0.8937(11) 0.059(5) Uiso 0.30 1 d P A 2
H46G H 0.4693 0.5439 0.9469 0.088 Uiso 0.30 1 calc PR A 2
H46D H 0.5313 0.5480 0.8813 0.088 Uiso 0.30 1 calc PR A 2
H46E H 0.4749 0.4815 0.8945 0.088 Uiso 0.30 1 calc PR A 2

loop_
_atom_site_aniso_label
_atom_site_aniso_U_11
_atom_site_aniso_U_22
_atom_site_aniso_U_33
_atom_site_aniso_U_23
_atom_site_aniso_U_13
_atom_site_aniso_U_12
Si1 0.0208(3) 0.0291(4) 0.0254(4) 0.0029(3) 0.0071(3) 0.0001(3)
O1 0.0343(10) 0.0459(12) 0.0175(9) -0.0021(8) 0.0101(8) -0.0061(9)
O2 0.0300(10) 0.0297(11) 0.0491(12) -0.0048(9) 0.0016(9) 0.0011(8)
O3 0.0231(9) 0.0342(10) 0.0317(10) 0.0069(8) 0.0036(8) 0.0007(8)
N1 0.0306(12) 0.0284(11) 0.0265(11) 0.0003(9) 0.0135(9) -0.0042(9)
N2 0.0267(11) 0.0351(13) 0.0265(11) -0.0015(10) 0.0014(9) 0.0044(10)
C1 0.0231(12) 0.0322(13) 0.0177(11) 0.0015(10) 0.0068(9) -0.0020(10)
C2 0.0230(12) 0.0302(13) 0.0221(12) 0.0040(10) 0.0059(10) -0.0003(10)
C3 0.0236(13) 0.0448(17) 0.0313(14) 0.0111(12) 0.0113(11) -0.0023(12)
C4 0.0237(13) 0.0490(18) 0.0390(16) 0.0225(14) 0.0094(12) -0.0019(12)
C5 0.0220(13) 0.0327(14) 0.0349(15) 0.0112(12) 0.0021(11) -0.0016(11)
C6 0.0244(13) 0.0351(15) 0.0274(13) 0.0016(11) 0.0062(10) 0.0013(11)
C7 0.0238(12) 0.0317(14) 0.0205(12) 0.0023(10) 0.0093(10) -0.0001(10)
C8 0.0314(14) 0.0304(14) 0.0249(13) 0.0064(10) 0.0152(11) 0.0071(11)
C9 0.0460(17) 0.0411(17) 0.0398(16) 0.0158(13) 0.0283(14) 0.0114(14)
C10 0.060(2) 0.060(2) 0.0334(16) 0.0193(15) 0.0303(15) 0.0232(18)
C11 0.062(2) 0.070(2) 0.0178(13) 0.0064(14) 0.0163(14) 0.0251(19)
C12 0.0430(17) 0.0485(18) 0.0222(13) -0.0034(12) 0.0098(12) 0.0074(14)
C13 0.0298(13) 0.0348(14) 0.0184(12) 0.0014(10) 0.0111(10) 0.0067(11)
C14 0.0249(13) 0.0331(15) 0.0296(14) 0.0011(11) 0.0056(11) 0.0001(11)
C15 0.0304(14) 0.0312(14) 0.0241(12) 0.0024(11) 0.0102(11) 0.0026(11)
C16 0.0357(15) 0.0406(17) 0.0359(15) 0.0056(13) 0.0105(12) 0.0092(13)
C17 0.0461(18) 0.0338(16) 0.0519(19) 0.0043(14) 0.0221(15) 0.0127(14)
C18 0.0458(17) 0.0349(16) 0.0450(17) -0.0077(13) 0.0226(14) 0.0005(13)
C19 0.0338(14) 0.0394(16) 0.0265(13) -0.0030(11) 0.0150(11) -0.0014(12)
C20 0.0269(13) 0.0325(14) 0.0212(12) 0.0019(10) 0.0124(10) 0.0001(10)
C21 0.0383(15) 0.0277(14) 0.0396(15) -0.0048(12) 0.0183(13) -0.0072(12)
C22 0.0327(14) 0.0342(15) 0.0325(14) -0.0068(12) 0.0143(12) -0.0103(12)
C23 0.0354(17) 0.0427(19) 0.087(3) 0.0062(18) 0.0231(18) -0.0052(14)
C24 0.039(2) 0.049(2) 0.123(4) -0.004(2) 0.022(2) 0.0021(17)
C25 0.0320(18) 0.080(3) 0.084(3) -0.024(2) 0.0242(19) -0.0094(19)
C26 0.0424(19) 0.080(3) 0.058(2) -0.004(2) 0.0243(17) -0.0250(19)
C27 0.0429(18) 0.0479(19) 0.0458(18) 0.0029(15) 0.0169(14) -0.0165(15)
C28 0.0316(15) 0.0482(18) 0.0284(14) -0.0047(13) -0.0006(12) 0.0073(13)
C29 0.0295(15) 0.0531(19) 0.0368(16) -0.0167(14) 0.0010(12) 0.0050(13)
C30 0.0334(17) 0.095(3) 0.046(2) -0.005(2) 0.0074(15) -0.0017(19)
C31 0.064(3) 0.140(5) 0.060(3) -0.015(3) 0.028(2) -0.021(3)
C32 0.035(2) 0.117(4) 0.100(4) -0.039(3) 0.030(2) -0.002(2)
C33 0.040(2) 0.075(3) 0.108(4) -0.019(3) 0.017(2) 0.010(2)
C34 0.0328(17) 0.049(2) 0.074(3) -0.0125(18) 0.0009(16) 0.0073(15)
C35 0.0361(15) 0.0324(15) 0.0318(14) 0.0001(12) 0.0071(12) -0.0044(12)
C36 0.0413(17) 0.0515(19) 0.0485(18) -0.0003(15) 0.0260(15) -0.0011(15)
C37 0.0271(13) 0.0267(13) 0.0322(14) 0.0005(11) 0.0028(11) -0.0005(11)
C38 0.0335(16) 0.0495(19) 0.0455(18) 0.0019(15) -0.0027(14) 0.0054(14)
C39 0.0461(18) 0.0468(18) 0.0310(15) -0.0074(13) 0.0120(13) 0.0009(14)
C40 0.0479(19) 0.0354(17) 0.053(2) 0.0024(15) -0.0009(16) -0.0115(14)
O4 0.0297(19) 0.034(2) 0.029(2) 0.0101(15) 0.0142(17) -0.0001(17)
Si2 0.0358(6) 0.0349(6) 0.0388(6) 0.0116(5) 0.0218(5) 0.0032(5)
O4B 0.033(4) 0.042(7) 0.034(6) 0.017(4) 0.009(4) -0.008(5)
Si2B 0.0257(12) 0.0335(13) 0.0347(13) 0.0095(11) 0.0110(10) -0.0022(10)

loop_
_atom_type_symbol
_atom_type_description
_atom_type_scat_dispersion_real
_atom_type_scat_dispersion_imag
_atom_type_scat_source
C C 0.0033 0.0016 'International Tables Vol C Tables 4.2.6.8 and 6.1.1.4'
H H 0.0000 0.0000 'International Tables Vol C Tables 4.2.6.8 and 6.1.1.4'
N N 0.0061 0.0033 'International Tables Vol C Tables 4.2.6.8 and 6.1.1.4'
O O 0.0106 0.0060 'International Tables Vol C Tables 4.2.6.8 and 6.1.1.4'
Si Si 0.0817 0.0704 'International Tables Vol C Tables 4.2.6.8 and 6.1.1.4'

loop_
_geom_angle_atom_site_label_1
_geom_angle_atom_site_label_2
_geom_angle_atom_site_label_3
_geom_angle
O3 Si1 C35 110.18(12)
O3 Si1 C36 110.05(13)
C35 Si1 C36 109.69(15)
O3 Si1 C37 103.22(11)
C35 Si1 C37 111.44(13)
C36 Si1 C37 112.11(14)
C5 O3 Si1 127.34(18)
C7 N1 C8 111.4(2)
C7 N1 C21 123.2(2)
C8 N1 C21 125.3(2)
C14 N2 C15 111.8(2)
C14 N2 C28 123.3(2)
C15 N2 C28 124.7(2)
C13 C1 C6 111.5(2)
C13 C1 C7 101.4(2)
C6 C1 C7 110.6(2)
C13 C1 C2 113.5(2)
C6 C1 C2 109.8(2)
C7 C1 C2 109.8(2)
C3 C2 C20 112.8(2)
C3 C2 C1 110.6(2)
C20 C2 C1 113.4(2)
C3 C2 C14 107.3(2)
C20 C2 C14 101.5(2)
C1 C2 C14 110.7(2)
C4 C3 C2 123.2(3)
C3 C4 O4B 130.2(6)
C3 C4 O4 121.5(3)
O4B C4 O4 26.3(4)
C3 C4 C5 124.4(3)
O4B C4 C5 102.2(6)
O4 C4 C5 113.8(3)
O3 C5 C4 108.4(2)
O3 C5 C6 110.5(2)
C4 C5 C6 113.7(2)
C5 C6 C1 114.8(2)
O1 C7 N1 123.4(2)
O1 C7 C1 128.4(2)
N1 C7 C1 108.1(2)
C9 C8 C13 122.7(3)
C9 C8 N1 127.7(3)
C13 C8 N1 109.7(2)
C10 C9 C8 117.5(3)
C11 C10 C9 120.8(3)
C10 C11 C12 121.5(3)
C13 C12 C11 118.0(3)
C12 C13 C8 119.4(3)
C12 C13 C1 131.3(3)
C8 C13 C1 109.3(2)
O2 C14 N2 125.1(3)
O2 C14 C2 126.9(2)
N2 C14 C2 108.0(2)
C16 C15 C20 122.3(3)
C16 C15 N2 128.0(3)
C20 C15 N2 109.8(2)
C15 C16 C17 117.7(3)
C18 C17 C16 121.1(3)
C17 C18 C19 120.4(3)
C20 C19 C18 119.2(3)
C19 C20 C15 119.3(3)
C19 C20 C2 131.7(2)
C15 C20 C2 108.9(2)
N1 C21 C22 113.0(2)
C27 C22 C23 118.5(3)
C27 C22 C21 120.7(3)
C23 C22 C21 120.9(3)
C24 C23 C22 120.3(3)
C23 C24 C25 120.5(4)
C26 C25 C24 119.1(4)
C25 C26 C27 120.4(3)
C26 C27 C22 121.1(4)
N2 C28 C29 112.8(2)
C30 C29 C34 119.8(4)
C30 C29 C28 119.7(3)
C34 C29 C28 120.4(3)
C29 C30 C31 119.2(4)
C30 C31 C32 118.4(5)
C33 C32 C31 121.4(4)
C34 C33 C32 119.2(4)
C33 C34 C29 122.0(5)
C39 C37 C38 109.1(3)
C39 C37 C40 108.7(3)
C38 C37 C40 109.4(3)
C39 C37 Si1 108.58(19)
C38 C37 Si1 111.0(2)
C40 C37 Si1 110.0(2)
C4 O4 Si2 134.6(4)
O4 Si2 C42 114.2(2)
O4 Si2 C43 107.8(2)
C42 Si2 C43 110.8(3)
O4 Si2 C41 104.8(3)
C42 Si2 C41 105.2(3)
C43 Si2 C41 114.0(3)
C45 C43 C46 111.1(5)
C45 C43 C44 113.2(5)
C46 C43 C44 106.2(5)
C45 C43 Si2 109.7(4)
C46 C43 Si2 108.4(4)
C44 C43 Si2 107.9(4)
C4 O4B Si2B 133.2(8)
O4B Si2B C41B 120.6(7)
O4B Si2B C42B 119.1(6)
C41B Si2B C42B 106.4(7)
O4B Si2B C43B 107.4(5)
C41B Si2B C43B 97.5(7)
C42B Si2B C43B 102.0(6)
C44B C43B C45B 114.3(12)
C44B C43B C46B 104.8(11)
C45B C43B C46B 114.6(12)
C44B C43B Si2B 109.2(9)
C45B C43B Si2B 112.0(10)
C46B C43B Si2B 100.8(9)

loop_
_geom_bond_atom_site_label_1
_geom_bond_atom_site_label_2
_geom_bond_distance
Si1 O3 1.641(2)
Si1 C35 1.861(3)
Si1 C36 1.865(3)
Si1 C37 1.880(3)
O1 C7 1.216(3)
O2 C14 1.217(3)
O3 C5 1.424(3)
N1 C7 1.370(3)
N1 C8 1.403(3)
N1 C21 1.449(3)
N2 C14 1.364(3)
N2 C15 1.399(4)
N2 C28 1.463(3)
C1 C13 1.519(3)
C1 C6 1.540(4)
C1 C7 1.547(4)
C1 C2 1.553(3)
C2 C3 1.513(4)
C2 C20 1.515(4)
C2 C14 1.554(4)
C3 C4 1.320(4)
C4 O4B 1.363(11)
C4 O4 1.403(5)
C4 C5 1.503(4)
C5 C6 1.538(4)
C8 C9 1.386(4)
C8 C13 1.387(4)
C9 C10 1.377(5)
C10 C11 1.373(6)
C11 C12 1.405(5)
C12 C13 1.382(4)
C15 C16 1.378(4)
C15 C20 1.396(4)
C16 C17 1.390(5)
C17 C18 1.384(5)
C18 C19 1.395(4)
C19 C20 1.380(4)
C21 C22 1.505(4)
C22 C27 1.379(4)
C22 C23 1.381(5)
C23 C24 1.378(5)
C24 C25 1.381(6)
C25 C26 1.367(6)
C26 C27 1.372(5)
C28 C29 1.495(5)
C29 C30 1.383(5)
C29 C34 1.383(5)
C30 C31 1.390(6)
C31 C32 1.418(8)
C32 C33 1.353(7)
C33 C34 1.347(6)
C37 C39 1.528(4)
C37 C38 1.529(4)
C37 C40 1.537(4)
O4 Si2 1.661(5)
Si2 C42 1.855(6)
Si2 C43 1.869(6)
Si2 C41 1.878(6)
C43 C45 1.548(9)
C43 C46 1.599(9)
C43 C44 1.644(9)
O4B Si2B 1.634(11)
Si2B C41B 1.791(16)
Si2B C42B 1.857(14)
Si2B C43B 1.867(12)
C43B C44B 1.57(2)
C43B C45B 1.57(2)
C43B C46B 1.61(2)

loop_
_geom_torsion_atom_site_label_1
_geom_torsion_atom_site_label_2
_geom_torsion_atom_site_label_3
_geom_torsion_atom_site_label_4
_geom_torsion
C35 Si1 O3 C5 -38.5(2)
C36 Si1 O3 C5 82.6(2)
C37 Si1 O3 C5 -157.6(2)
C13 C1 C2 C3 176.5(2)
C6 C1 C2 C3 51.0(3)
C7 C1 C2 C3 -70.9(3)
C13 C1 C2 C20 -55.7(3)
C6 C1 C2 C20 178.8(2)
C7 C1 C2 C20 57.0(3)
C13 C1 C2 C14 57.7(3)
C6 C1 C2 C14 -67.8(3)
C7 C1 C2 C14 170.3(2)
C20 C2 C3 C4 -155.3(3)
C1 C2 C3 C4 -27.1(4)
C14 C2 C3 C4 93.7(3)
C2 C3 C4 O4B -155.1(6)
C2 C3 C4 O4 174.1(3)
C2 C3 C4 C5 1.1(5)
Si1 O3 C5 C4 131.4(2)
Si1 O3 C5 C6 -103.4(2)
C3 C4 C5 O3 122.4(3)
O4B C4 C5 O3 -76.0(5)
O4 C4 C5 O3 -51.0(4)
C3 C4 C5 C6 -0.8(4)
O4B C4 C5 C6 160.8(5)
O4 C4 C5 C6 -174.3(3)
O3 C5 C6 C1 -94.3(3)
C4 C5 C6 C1 27.8(3)
C13 C1 C6 C5 -179.7(2)
C7 C1 C6 C5 68.3(3)
C2 C1 C6 C5 -53.1(3)
C8 N1 C7 O1 -177.2(2)
C21 N1 C7 O1 4.3(4)
C8 N1 C7 C1 3.0(3)
C21 N1 C7 C1 -175.5(2)
C13 C1 C7 O1 177.1(3)
C6 C1 C7 O1 -64.6(3)
C2 C1 C7 O1 56.7(4)
C13 C1 C7 N1 -3.2(3)
C6 C1 C7 N1 115.2(2)
C2 C1 C7 N1 -123.5(2)
C7 N1 C8 C9 178.3(3)
C21 N1 C8 C9 -3.2(4)
C7 N1 C8 C13 -1.5(3)
C21 N1 C8 C13 177.0(2)
C13 C8 C9 C10 0.7(4)
N1 C8 C9 C10 -179.0(3)
C8 C9 C10 C11 -1.5(5)
C9 C10 C11 C12 0.4(5)
C10 C11 C12 C13 1.6(5)
C11 C12 C13 C8 -2.4(4)
C11 C12 C13 C1 179.9(3)
C9 C8 C13 C12 1.3(4)
N1 C8 C13 C12 -178.9(2)
C9 C8 C13 C1 179.4(2)
N1 C8 C13 C1 -0.8(3)
C6 C1 C13 C12 62.4(4)
C7 C1 C13 C12 -179.8(3)
C2 C1 C13 C12 -62.1(4)
C6 C1 C13 C8 -115.4(2)
C7 C1 C13 C8 2.4(3)
C2 C1 C13 C8 120.0(2)
C15 N2 C14 O2 178.3(3)
C28 N2 C14 O2 3.2(5)
C15 N2 C14 C2 -0.5(3)
C28 N2 C14 C2 -175.6(2)
C3 C2 C14 O2 -60.1(4)
C20 C2 C14 O2 -178.6(3)
C1 C2 C14 O2 60.7(4)
C3 C2 C14 N2 118.6(2)
C20 C2 C14 N2 0.1(3)
C1 C2 C14 N2 -120.6(2)
C14 N2 C15 C16 -179.4(3)
C28 N2 C15 C16 -4.4(5)
C14 N2 C15 C20 0.7(3)
C28 N2 C15 C20 175.7(3)
C20 C15 C16 C17 0.5(4)
N2 C15 C16 C17 -179.4(3)
C15 C16 C17 C18 -0.9(5)
C16 C17 C18 C19 0.4(5)
C17 C18 C19 C20 0.5(4)
C18 C19 C20 C15 -0.9(4)
C18 C19 C20 C2 -179.8(3)
C16 C15 C20 C19 0.4(4)
N2 C15 C20 C19 -179.7(2)
C16 C15 C20 C2 179.5(3)
N2 C15 C20 C2 -0.6(3)
C3 C2 C20 C19 64.7(4)
C1 C2 C20 C19 -62.0(4)
C14 C2 C20 C19 179.3(3)
C3 C2 C20 C15 -114.2(2)
C1 C2 C20 C15 119.0(2)
C14 C2 C20 C15 0.3(3)
C7 N1 C21 C22 100.4(3)
C8 N1 C21 C22 -77.9(3)
N1 C21 C22 C27 133.9(3)
N1 C21 C22 C23 -47.3(4)
C27 C22 C23 C24 -0.1(6)
C21 C22 C23 C24 -178.9(4)
C22 C23 C24 C25 0.3(7)
C23 C24 C25 C26 -0.1(7)
C24 C25 C26 C27 -0.3(6)
C25 C26 C27 C22 0.5(6)
C23 C22 C27 C26 -0.3(5)
C21 C22 C27 C26 178.6(3)
C14 N2 C28 C29 103.0(3)
C15 N2 C28 C29 -71.5(4)
N2 C28 C29 C30 -55.6(4)
N2 C28 C29 C34 125.3(3)
C34 C29 C30 C31 -2.3(6)
C28 C29 C30 C31 178.6(4)
C29 C30 C31 C32 1.2(7)
C30 C31 C32 C33 1.1(8)
C31 C32 C33 C34 -2.3(8)
C32 C33 C34 C29 1.1(7)
C30 C29 C34 C33 1.1(6)
C28 C29 C34 C33 -179.7(4)
O3 Si1 C37 C39 69.0(2)
C35 Si1 C37 C39 -49.2(2)
C36 Si1 C37 C39 -172.6(2)
O3 Si1 C37 C38 -171.1(2)
C35 Si1 C37 C38 70.7(3)
C36 Si1 C37 C38 -52.7(3)
O3 Si1 C37 C40 -49.8(2)
C35 Si1 C37 C40 -168.1(2)
C36 Si1 C37 C40 68.6(3)
C3 C4 O4 Si2 33.6(6)
O4B C4 O4 Si2 -84.4(15)
C5 C4 O4 Si2 -152.8(3)
C4 O4 Si2 C42 -52.1(5)
C4 O4 Si2 C43 71.5(5)
C4 O4 Si2 C41 -166.7(4)
O4 Si2 C43 C45 178.7(4)
C42 Si2 C43 C45 -55.6(5)
C41 Si2 C43 C45 62.9(5)
O4 Si2 C43 C46 -59.7(5)
C42 Si2 C43 C46 66.0(5)
C41 Si2 C43 C46 -175.6(4)
O4 Si2 C43 C44 54.9(4)
C42 Si2 C43 C44 -179.4(4)
C41 Si2 C43 C44 -60.9(5)
C3 C4 O4B Si2B 24.8(14)
O4 C4 O4B Si2B 105(2)
C5 C4 O4B Si2B -135.2(9)
C4 O4B Si2B C41B 147.0(10)
C4 O4B Si2B C42B 12.2(14)
C4 O4B Si2B C43B -102.8(10)
O4B Si2B C43B C44B -172.2(9)
C41B Si2B C43B C44B -46.8(10)
C42B Si2B C43B C44B 61.8(10)
O4B Si2B C43B C45B 60.1(11)
C41B Si2B C43B C45B -174.5(11)
C42B Si2B C43B C45B -65.9(11)
O4B Si2B C43B C46B -62.2(10)
C41B Si2B C43B C46B 63.2(10)
C42B Si2B C43B C46B 171.8(9)
